data_7103020
loop_
_publ_author_name
'Metrangolo, Pierangelo'
'Meyer, Frank'
'Pilati, Tullio'
'Resnati, Giuseppe'
'Terraneo, Giancarlo'

_publ_section_title
;
 Mutual induced coordination in halogen-bonded anionic assemblies with
 (6,3) cation-templated topologies.
;
_journal_issue 14
_journal_name_full 'Chemical communications (Cambridge, England)'
_journal_page_first 1635
_journal_page_last 1637
_journal_paper_doi 10.1039/b716879a
_journal_year 2008
_chemical_formula_moiety 'C6 F3 I3, C3 H9 S 1+, I 1-'
_chemical_formula_sum 'C9 H9 F3 I4 S'
_chemical_formula_weight 713.82
_chemical_name_systematic
;
?
;
_space_group_IT_number 62
_symmetry_cell_setting orthorhombic
_symmetry_space_group_name_Hall '-P 2ac 2n'
_symmetry_space_group_name_H-M 'P n m a'
_atom_sites_solution_hydrogens geom
_atom_sites_solution_primary direct
_atom_sites_solution_secondary difmap
_audit_creation_method SHELXL-97
_cell_angle_alpha 90.00
_cell_angle_beta 90.00
_cell_angle_gamma 90.00
_cell_formula_units_Z 4
_cell_length_a 21.052(5)
_cell_length_b 7.2160(18)
_cell_length_c 11.691(2)
_cell_measurement_reflns_used 16772
_cell_measurement_temperature 123(2)
_cell_measurement_theta_max 34.415
_cell_measurement_theta_min 2.607
_cell_volume 1775.9(7)
_computing_cell_refinement 'SAINT (Bruker, 1999)'
_computing_data_collection 'SMART (Bruker, 1999)'
_computing_data_reduction 'SAINT (Bruker, 1999)'
_computing_molecular_graphics 'ORTEP-III (Burnett and Johnson, 1996), Mercury 1.4, CCDC'
_computing_publication_material 'SHELXL-97 (Sheldrick, 1997)'
_computing_structure_refinement 'SHELXL-97 (Sheldrick, 1997)'
_computing_structure_solution 'SIR-92 (Altomare et al., 1994)'
_diffrn_ambient_temperature 123(2)
_diffrn_measured_fraction_theta_full 1.000
_diffrn_measured_fraction_theta_max 0.968
_diffrn_measurement_device_type 'Bruker SMART APEX'
_diffrn_measurement_method 'phi and omega scans'
_diffrn_radiation_monochromator graphite
_diffrn_radiation_source 'fine-focus sealed tube'
_diffrn_radiation_type MoK\a
_diffrn_radiation_wavelength 0.71073
_diffrn_reflns_av_R_equivalents 0.0279
_diffrn_reflns_av_sigmaI/netI 0.0183
_diffrn_reflns_limit_h_max 32
_diffrn_reflns_limit_h_min -33
_diffrn_reflns_limit_k_max 11
_diffrn_reflns_limit_k_min -11
_diffrn_reflns_limit_l_max 18
_diffrn_reflns_limit_l_min -13
_diffrn_reflns_number 26050
_diffrn_reflns_theta_full 33.40
_diffrn_reflns_theta_max 34.41
_diffrn_reflns_theta_min 1.93
_diffrn_standards_decay_% 0.0
_exptl_absorpt_coefficient_mu 7.144
_exptl_absorpt_correction_T_max 1.000000
_exptl_absorpt_correction_T_min 0.498248
_exptl_absorpt_correction_type multi-scan
_exptl_absorpt_process_details 'SADABS,(Bruker, 1997)'
_exptl_crystal_colour colourless
_exptl_crystal_density_diffrn 2.670
_exptl_crystal_density_method 'not measured'
_exptl_crystal_description 'hexagonal prism'
_exptl_crystal_F_000 1272
_exptl_crystal_size_max 0.26
_exptl_crystal_size_mid 0.13
_exptl_crystal_size_min 0.12
_refine_diff_density_max 1.188
_refine_diff_density_min -1.113
_refine_diff_density_rms 0.231
_refine_ls_extinction_coef 0.00029(8)
_refine_ls_extinction_expression Fc^*^=kFc[1+0.001xFc^2^\l^3^/sin(2\q)]^-1/4^
_refine_ls_extinction_method SHELXL
_refine_ls_goodness_of_fit_ref 1.278
_refine_ls_hydrogen_treatment refxyz
_refine_ls_matrix_type full
_refine_ls_number_parameters 143
_refine_ls_number_reflns 3858
_refine_ls_number_restraints 39
_refine_ls_restrained_S_all 1.272
_refine_ls_R_factor_all 0.0321
_refine_ls_R_factor_gt 0.0311
_refine_ls_shift/su_max 0.002
_refine_ls_shift/su_mean 0.000
_refine_ls_structure_factor_coef Fsqd
_refine_ls_weighting_details 'w=1/[\s^2^(Fo^2^)+(0.0204P)^2^+3.5069P] where P=(Fo^2^+2Fc^2^)/3'
_refine_ls_weighting_scheme calc
_refine_ls_wR_factor_gt 0.0653
_refine_ls_wR_factor_ref 0.0658
_reflns_number_gt 3789
_reflns_number_total 3858
_reflns_threshold_expression >2\s(I)
_cod_data_source_file b716879a.txt
_cod_data_source_block re188
_cod_database_code 7103020

loop_
_symmetry_equiv_pos_as_xyz
'x, y, z'
'-x+1/2, -y, z+1/2'
'-x, y+1/2, -z'
'x+1/2, -y+1/2, -z+1/2'
'-x, -y, -z'
'x-1/2, y, -z-1/2'
'x, -y-1/2, z'
'-x-1/2, y-1/2, z-1/2'

loop_
_atom_site_label
_atom_site_type_symbol
_atom_site_fract_x
_atom_site_fract_y
_atom_site_fract_z
_atom_site_U_iso_or_equiv
_atom_site_adp_type
_atom_site_occupancy
_atom_site_symmetry_multiplicity
_atom_site_calc_flag
_atom_site_refinement_flags
_atom_site_disorder_assembly
_atom_site_disorder_group
I1 I 0.159648(11) 0.2500 -0.06284(2) 0.02506(6) Uani 1 2 d S . .
I2 I 0.576434(12) 0.2500 -0.18941(2) 0.02540(6) Uani 1 2 d S . .
I3 I 0.317358(12) 0.2500 0.03022(2) 0.02802(7) Uani 1 2 d S . .
I4 I 0.556161(13) 0.2500 0.32764(2) 0.02880(7) Uani 1 2 d S . .
F1 F 0.42748(12) 0.2500 -0.1498(2) 0.0327(5) Uani 1 2 d S . .
F2 F 0.40977(12) 0.2500 0.2500(2) 0.0283(5) Uani 1 2 d S . .
F3 F 0.61106(11) 0.2500 0.0772(2) 0.0338(6) Uani 1 2 d S . .
C1 C 0.52100(18) 0.2500 -0.0406(3) 0.0241(7) Uani 1 2 d S . .
C2 C 0.45502(18) 0.2500 -0.0457(3) 0.0242(6) Uani 1 2 d S . .
C3 C 0.41614(17) 0.2500 0.0502(3) 0.0229(6) Uani 1 2 d S . .
C4 C 0.44587(18) 0.2500 0.1557(3) 0.0235(6) Uani 1 2 d S . .
C5 C 0.51171(19) 0.2500 0.1676(3) 0.0248(7) Uani 1 2 d S . .
C6 C 0.54705(18) 0.2500 0.0683(3) 0.0244(7) Uani 1 2 d S . .
C7 C 0.2026(3) 0.6199(9) 0.1913(6) 0.0416(15) Uani 0.50 1 d PD A -1
H7A H 0.2471(10) 0.627(6) 0.216(4) 0.062 Uiso 0.50 1 d PD B -1
H7B H 0.196(3) 0.505(2) 0.149(3) 0.062 Uiso 0.50 1 d PD C -1
H7C H 0.175(2) 0.622(6) 0.259(3) 0.062 Uiso 0.50 1 d PD D -1
C8 C 0.10683(19) 0.748(2) 0.0502(4) 0.0352(13) Uani 0.5 1 d SD A -1
H8A H 0.090(2) 0.845(7) 0.000(6) 0.053 Uiso 0.50 1 d PD E -1
H8B H 0.0789(14) 0.732(13) 0.1164(16) 0.053 Uiso 0.50 1 d PD F -1
H8C H 0.1098(15) 0.631(7) 0.008(7) 0.053 Uiso 0.50 1 d PD G -1
C9 C 0.2329(3) 0.748(2) -0.0221(5) 0.0512(18) Uani 0.5 1 d SD A -1
H9A H 0.2774(10) 0.738(17) 0.002(3) 0.077 Uiso 0.50 1 d PD H -1
H9B H 0.229(5) 0.843(9) -0.082(4) 0.077 Uiso 0.50 1 d PD I -1
H9C H 0.218(4) 0.629(8) -0.052(7) 0.077 Uiso 0.50 1 d PD J -1
S1 S 0.18499(7) 0.8162(2) 0.09998(16) 0.0357(3) Uani 0.50 1 d PD A -1

loop_
_atom_site_aniso_label
_atom_site_aniso_U_11
_atom_site_aniso_U_22
_atom_site_aniso_U_33
_atom_site_aniso_U_23
_atom_site_aniso_U_13
_atom_site_aniso_U_12
I1 0.02287(11) 0.02967(12) 0.02265(11) 0.000 -0.00060(8) 0.000
I2 0.02801(12) 0.02240(11) 0.02581(12) 0.000 0.00496(9) 0.000
I3 0.02075(10) 0.03026(12) 0.03304(14) 0.000 -0.00130(9) 0.000
I4 0.03174(13) 0.03015(13) 0.02450(12) 0.000 -0.00633(9) 0.000
F1 0.0288(12) 0.0452(15) 0.0242(11) 0.000 -0.0053(9) 0.000
F2 0.0283(11) 0.0335(12) 0.0230(11) 0.000 0.0041(9) 0.000
F3 0.0191(10) 0.0474(15) 0.0349(13) 0.000 -0.0011(9) 0.000
C1 0.0236(15) 0.0235(16) 0.0251(16) 0.000 0.0044(13) 0.000
C2 0.0243(15) 0.0266(16) 0.0216(15) 0.000 -0.0023(12) 0.000
C3 0.0198(14) 0.0243(15) 0.0246(16) 0.000 -0.0010(12) 0.000
C4 0.0248(15) 0.0237(15) 0.0219(15) 0.000 0.0015(13) 0.000
C5 0.0269(17) 0.0239(16) 0.0237(16) 0.000 -0.0032(13) 0.000
C6 0.0225(15) 0.0238(16) 0.0270(17) 0.000 -0.0019(13) 0.000
C7 0.037(3) 0.049(4) 0.038(3) -0.010(3) -0.009(3) 0.007(3)
C8 0.0236(18) 0.040(3) 0.042(3) 0.018(7) 0.0015(19) 0.005(8)
C9 0.038(3) 0.048(4) 0.068(5) 0.026(8) 0.018(3) -0.010(8)
S1 0.0275(6) 0.0305(6) 0.0492(9) -0.0141(6) 0.0003(6) -0.0005(5)

loop_
_atom_type_symbol
_atom_type_description
_atom_type_scat_dispersion_real
_atom_type_scat_dispersion_imag
_atom_type_scat_source
C C 0.0033 0.0016 'International Tables Vol C Tables 4.2.6.8 and 6.1.1.4'
H H 0.0000 0.0000 'International Tables Vol C Tables 4.2.6.8 and 6.1.1.4'
F F 0.0171 0.0103 'International Tables Vol C Tables 4.2.6.8 and 6.1.1.4'
S S 0.1246 0.1234 'International Tables Vol C Tables 4.2.6.8 and 6.1.1.4'
I I -0.4742 1.8119 'International Tables Vol C Tables 4.2.6.8 and 6.1.1.4'

loop_
_geom_angle_atom_site_label_1
_geom_angle_atom_site_label_2
_geom_angle_atom_site_label_3
_geom_angle
_geom_angle_site_symmetry_1
_geom_angle_site_symmetry_3
_geom_angle_publ_flag
C6 C1 C2 115.8(3) . . ?
C6 C1 I2 122.8(3) . . ?
C2 C1 I2 121.4(3) . . ?
F1 C2 C3 118.4(3) . . ?
F1 C2 C1 117.9(3) . . ?
C3 C2 C1 123.7(4) . . ?
C4 C3 C2 117.0(3) . . ?
C4 C3 I3 123.3(3) . . ?
C2 C3 I3 119.7(3) . . ?
F2 C4 C3 118.5(3) . . ?
F2 C4 C5 118.8(3) . . ?
C3 C4 C5 122.7(4) . . ?
C6 C5 C4 116.9(4) . . ?
C6 C5 I4 120.8(3) . . ?
C4 C5 I4 122.3(3) . . ?
F3 C6 C5 118.2(3) . . ?
F3 C6 C1 117.7(3) . . ?
C5 C6 C1 124.1(4) . . ?
S1 C7 H7A 109.1(15) . . ?
S1 C7 H7B 109.6(16) . . ?
H7A C7 H7B 109.4(19) . . ?
S1 C7 H7C 109.9(16) . . ?
H7A C7 H7C 109.3(19) . . ?
H7B C7 H7C 109.6(19) . . ?
S1 C8 H8A 108.8(15) . . ?
S1 C8 H8B 108.8(15) . . ?
H8A C8 H8B 110.0(19) . . ?
S1 C8 H8C 109.8(15) . . ?
H8A C8 H8C 109.3(19) . . ?
H8B C8 H8C 110.1(19) . . ?
S1 C9 H9A 109.0(15) . . ?
S1 C9 H9B 109.0(16) . . ?
H9A C9 H9B 110(2) . . ?
S1 C9 H9C 110.0(16) . . ?
H9A C9 H9C 110(2) . . ?
H9B C9 H9C 109.6(19) . . ?
C7 S1 C8 99.3(5) . . ?
C7 S1 C9 97.9(5) . . ?
C8 S1 C9 100.3(4) . . ?

loop_
_geom_bond_atom_site_label_1
_geom_bond_atom_site_label_2
_geom_bond_distance
_geom_bond_site_symmetry_2
_geom_bond_publ_flag
I2 C1 2.095(4) . ?
I3 C3 2.093(4) . ?
I4 C5 2.092(4) . ?
F1 C2 1.348(4) . ?
F2 C4 1.340(4) . ?
F3 C6 1.352(4) . ?
C1 C6 1.386(6) . ?
C1 C2 1.390(5) . ?
C2 C3 1.388(5) . ?
C3 C4 1.383(5) . ?
C4 C5 1.393(5) . ?
C5 C6 1.379(6) . ?
C7 S1 1.812(6) . ?
C7 H7A 0.981(9) . ?
C7 H7B 0.980(9) . ?
C7 H7C 0.979(9) . ?
C8 S1 1.814(6) . ?
C8 H8A 0.979(9) . ?
C8 H8B 0.979(9) . ?
C8 H8C 0.978(9) . ?
C9 S1 1.815(6) . ?
C9 H9A 0.981(9) . ?
C9 H9B 0.980(9) . ?
C9 H9C 0.979(9) . ?

loop_
_geom_torsion_atom_site_label_1
_geom_torsion_atom_site_label_2
_geom_torsion_atom_site_label_3
_geom_torsion_atom_site_label_4
_geom_torsion
_geom_torsion_site_symmetry_1
_geom_torsion_site_symmetry_2
_geom_torsion_site_symmetry_3
_geom_torsion_site_symmetry_4
_geom_torsion_publ_flag
C6 C1 C2 F1 180.0 . . . . ?
I2 C1 C2 F1 0.0 . . . . ?
C6 C1 C2 C3 0.0 . . . . ?
I2 C1 C2 C3 180.0 . . . . ?
F1 C2 C3 C4 180.0 . . . . ?
C1 C2 C3 C4 0.0 . . . . ?
F1 C2 C3 I3 0.0 . . . . ?
C1 C2 C3 I3 180.0 . . . . ?
C2 C3 C4 F2 180.0 . . . . ?
I3 C3 C4 F2 0.0 . . . . ?
C2 C3 C4 C5 0.0 . . . . ?
I3 C3 C4 C5 180.0 . . . . ?
F2 C4 C5 C6 180.0 . . . . ?
C3 C4 C5 C6 0.0 . . . . ?
F2 C4 C5 I4 0.0 . . . . ?
C3 C4 C5 I4 180.0 . . . . ?
C4 C5 C6 F3 180.0 . . . . ?
I4 C5 C6 F3 0.0 . . . . ?
C4 C5 C6 C1 0.0 . . . . ?
I4 C5 C6 C1 180.0 . . . . ?
C2 C1 C6 F3 180.0 . . . . ?
I2 C1 C6 F3 0.0 . . . . ?
C2 C1 C6 C5 0.0 . . . . ?
I2 C1 C6 C5 180.0 . . . . ?
